data_7240030
loop_
_publ_author_name
'Liu, Guocheng'
'Liang, Shuang'
'Li, Qiaomin'
'Guo, Jiao'
'Xu, Na'
'Wang, Xiuli'
'Li, Yan'
'Chen, Baokuan'

_publ_section_title
;
 Metal/N-donor-induced versatile structures and properties of seven 0D
 \\rightarrow 3D complexes based on dpq/dppz and O-bridged tricarboxylate:
 fluorescence and electrochemical behaviors
;
_journal_issue 7
_journal_name_full CrystEngComm
_journal_page_first 1209
_journal_page_last 1219
_journal_paper_doi 10.1039/C9CE01878F
_journal_volume 22
_journal_year 2020
_chemical_formula_sum 'C33 H17 Cu2 N4 O9'
_chemical_formula_weight 740.61
_space_group_crystal_system monoclinic
_space_group_IT_number 15
_space_group_name_Hall '-C 2yc'
_space_group_name_H-M_alt 'C 1 2/c 1'
_atom_sites_solution_hydrogens difmap
_audit_creation_method SHELXL-2014/7
_audit_update_record
;
2019-11-04 deposited with the CCDC.	2020-01-06 downloaded from the CCDC.
;
_cell_angle_alpha 90
_cell_angle_beta 92.8660(10)
_cell_angle_gamma 90
_cell_formula_units_Z 8
_cell_length_a 15.6642(7)
_cell_length_b 14.0331(7)
_cell_length_c 26.9234(13)
_cell_measurement_reflns_used 5252
_cell_measurement_temperature 296(2)
_cell_measurement_theta_max 28.379
_cell_measurement_theta_min 1.515
_cell_volume 5910.8(5)
_computing_structure_refinement 'SHELXL-2014/7 (Sheldrick, 2014)'
_diffrn_ambient_temperature 293(2)
_diffrn_measured_fraction_theta_full 0.999
_diffrn_measured_fraction_theta_max 0.997
_diffrn_measurement_device_type 'Bruker P4'
_diffrn_measurement_method '\w scans'
_diffrn_radiation_type MoK\a
_diffrn_radiation_wavelength 0.71073
_diffrn_reflns_av_R_equivalents 0.0371
_diffrn_reflns_av_unetI/netI 0.0449
_diffrn_reflns_Laue_measured_fraction_full 0.999
_diffrn_reflns_Laue_measured_fraction_max 0.997
_diffrn_reflns_limit_h_max 15
_diffrn_reflns_limit_h_min -20
_diffrn_reflns_limit_k_max 15
_diffrn_reflns_limit_k_min -18
_diffrn_reflns_limit_l_max 31
_diffrn_reflns_limit_l_min -35
_diffrn_reflns_number 21587
_diffrn_reflns_point_group_measured_fraction_full 0.999
_diffrn_reflns_point_group_measured_fraction_max 0.997
_diffrn_reflns_theta_full 25.242
_diffrn_reflns_theta_max 28.379
_diffrn_reflns_theta_min 1.515
_exptl_absorpt_coefficient_mu 1.505
_exptl_crystal_colour blue
_exptl_crystal_density_diffrn 1.664
_exptl_crystal_description BLOCK
_exptl_crystal_F_000 2984
_exptl_crystal_size_max 0.150
_exptl_crystal_size_mid 0.130
_exptl_crystal_size_min 0.110
_refine_diff_density_max 0.584
_refine_diff_density_min -0.728
_refine_diff_density_rms 0.082
_refine_ls_extinction_method none
_refine_ls_goodness_of_fit_ref 1.001
_refine_ls_hydrogen_treatment constr
_refine_ls_matrix_type full
_refine_ls_number_parameters 433
_refine_ls_number_reflns 7367
_refine_ls_number_restraints 0
_refine_ls_restrained_S_all 1.001
_refine_ls_R_factor_all 0.0748
_refine_ls_R_factor_gt 0.0458
_refine_ls_shift/su_max 0.001
_refine_ls_shift/su_mean 0.000
_refine_ls_structure_factor_coef Fsqd
_refine_ls_weighting_details 'w=1/[\s^2^(Fo^2^)+(0.0707P)^2^+4.2874P] where P=(Fo^2^+2Fc^2^)/3'
_refine_ls_weighting_scheme calc
_refine_ls_wR_factor_gt 0.1116
_refine_ls_wR_factor_ref 0.1259
_reflns_Friedel_coverage 0.000
_reflns_number_gt 5359
_reflns_number_total 7367
_reflns_threshold_expression 'I > 2\s(I)'
_cod_data_source_file c9ce01878f2.cif
_cod_data_source_block 5
_cod_depositor_comments 'Adding full bibliography for 7240030--7240036.cif.'
_cod_original_sg_symbol_H-M 'C 2/c'
_cod_database_code 7240030
_shelx_shelxl_version_number 2014/7
_shelx_space_group_comment
;
The symmetry employed for this shelxl refinement is uniquely defined
by the following loop, which should always be used as a source of
symmetry information in preference to the above space-group names.
They are only intended as comments.
;
_shelx_estimated_absorpt_t_min 0.806
_shelx_estimated_absorpt_t_max 0.852

loop_
_space_group_symop_operation_xyz
'x, y, z'
'-x, y, -z+1/2'
'x+1/2, y+1/2, z'
'-x+1/2, y+1/2, -z+1/2'
'-x, -y, -z'
'x, -y, z-1/2'
'-x+1/2, -y+1/2, -z'
'x+1/2, -y+1/2, z-1/2'

loop_
_atom_site_label
_atom_site_type_symbol
_atom_site_fract_x
_atom_site_fract_y
_atom_site_fract_z
_atom_site_U_iso_or_equiv
_atom_site_adp_type
_atom_site_occupancy
_atom_site_site_symmetry_order
_atom_site_calc_flag
_atom_site_refinement_flags_posn
_atom_site_refinement_flags_adp
_atom_site_refinement_flags_occupancy
_atom_site_disorder_assembly
_atom_site_disorder_group
Cu1 Cu 0.83397(2) 0.19914(3) 0.50935(2) 0.02430(11) Uani 1 1 d . . . . .
O1 O 0.94511(13) 0.19983(15) 0.48215(8) 0.0320(5) Uani 1 1 d . . . . .
N1 N 0.62967(15) 0.14968(19) 0.63762(10) 0.0308(6) Uani 1 1 d . . . . .
C1 C 0.7093(2) 0.4049(2) 0.59843(12) 0.0342(7) Uani 1 1 d . . . . .
H1A H 0.7604 0.4080 0.5824 0.041 Uiso 1 1 d R U . . .
O1W O 0.8861(2) 0.4795(3) 0.5118(2) 0.142(2) Uani 1 1 d . . . . .
Cu2 Cu 0.73623(2) 0.19405(3) 0.60489(2) 0.02605(11) Uani 1 1 d . . . . .
O2 O 0.99709(15) 0.34789(17) 0.47413(10) 0.0473(7) Uani 1 1 d . . . . .
N2 N 0.68258(15) 0.32088(18) 0.61416(9) 0.0271(6) Uani 1 1 d . . . . .
C2 C 0.6636(2) 0.4883(3) 0.60499(15) 0.0440(9) Uani 1 1 d . . . . .
H2A H 0.6830 0.5456 0.5924 0.053 Uiso 1 1 d R U . . .
O3 O 1.64335(14) 0.2597(2) 0.32395(9) 0.0462(6) Uani 1 1 d . . . . .
N3 N 0.44137(16) 0.46517(19) 0.68774(9) 0.0303(6) Uani 1 1 d . . . . .
C3 C 0.5891(2) 0.4853(2) 0.63041(13) 0.0394(8) Uani 1 1 d . . . . .
H3A H 0.5582 0.5408 0.6356 0.047 Uiso 1 1 d R U . . .
O4 O 1.64980(13) 0.25000(16) 0.40585(8) 0.0322(5) Uani 1 1 d . . . . .
N4 N 0.38930(16) 0.28148(19) 0.71814(10) 0.0298(6) Uani 1 1 d . . . . .
C4 C 0.56077(17) 0.3980(2) 0.64821(11) 0.0263(6) Uani 1 1 d . . . . .
O5 O 0.85837(13) 0.07119(15) 0.53388(8) 0.0332(5) Uani 1 1 d . . . . .
C5 C 0.48396(17) 0.3874(2) 0.67641(10) 0.0258(6) Uani 1 1 d . . . . .
O6 O 0.77784(13) 0.06378(15) 0.60124(8) 0.0302(5) Uani 1 1 d . . . . .
C6 C 0.37106(18) 0.4530(2) 0.71429(11) 0.0297(7) Uani 1 1 d . . . . .
O7 O 1.25016(13) 0.28781(15) 0.36865(9) 0.0350(5) Uani 1 1 d . . . . .
C7 C 0.3223(2) 0.5341(3) 0.72712(13) 0.0420(9) Uani 1 1 d . . . . .
H7A H 0.3383 0.5947 0.7170 0.050 Uiso 1 1 d R U . . .
C8 C 0.2523(2) 0.5221(3) 0.75426(14) 0.0475(9) Uani 1 1 d . . . . .
H8A H 0.2207 0.5753 0.7628 0.057 Uiso 1 1 d R U . . .
O8 O 0.78885(12) 0.31328(14) 0.47761(8) 0.0255(4) Uani 1 1 d . . . . .
C9 C 0.2263(2) 0.4314(3) 0.76981(13) 0.0446(9) Uani 1 1 d . . . . .
H9A H 0.1778 0.4253 0.7881 0.054 Uiso 1 1 d R U . . .
C11 C 0.34526(18) 0.3612(2) 0.72988(11) 0.0300(7) Uani 1 1 d . . . . .
C12 C 0.45705(18) 0.2947(2) 0.69119(11) 0.0267(6) Uani 1 1 d . . . . .
C13 C 0.50597(18) 0.2104(2) 0.67700(12) 0.0280(7) Uani 1 1 d . . . . .
C14 C 0.4804(2) 0.1174(3) 0.68633(14) 0.0426(9) Uani 1 1 d . . . . .
H14A H 0.4308 0.1060 0.7030 0.051 Uiso 1 1 d R U . . .
C15 C 0.5286(2) 0.0424(3) 0.67080(17) 0.0555(11) Uani 1 1 d . . . . .
H15A H 0.5117 -0.0201 0.6762 0.067 Uiso 1 1 d R U . . .
C16 C 0.6038(2) 0.0617(3) 0.64665(15) 0.0447(9) Uani 1 1 d . . . . .
H16A H 0.6369 0.0109 0.6366 0.054 Uiso 1 1 d R U . . .
C17 C 0.58037(18) 0.2234(2) 0.65201(11) 0.0248(6) Uani 1 1 d . . . . .
C18 C 0.60886(17) 0.3175(2) 0.63810(10) 0.0237(6) Uani 1 1 d . . . . .
C19 C 1.00052(18) 0.2605(2) 0.46937(11) 0.0258(6) Uani 1 1 d . . . . .
C20 C 1.07719(17) 0.2162(2) 0.44648(10) 0.0221(6) Uani 1 1 d . . . . .
C21 C 1.09094(17) 0.1182(2) 0.45039(10) 0.0228(6) Uani 1 1 d . . . . .
H21A H 1.0549 0.0809 0.4687 0.027 Uiso 1 1 d R U . . .
C22 C 1.15871(17) 0.0762(2) 0.42684(10) 0.0223(6) Uani 1 1 d . . . . .
C23 C 1.21187(17) 0.1326(2) 0.39939(11) 0.0258(6) Uani 1 1 d . . . . .
H23A H 1.2558 0.1048 0.3825 0.031 Uiso 1 1 d R U . . .
C24 C 1.19952(17) 0.2295(2) 0.39721(11) 0.0249(6) Uani 1 1 d . . . . .
C25 C 1.13341(18) 0.2725(2) 0.42077(11) 0.0264(6) Uani 1 1 d . . . . .
H25A H 1.1265 0.3383 0.4195 0.032 Uiso 1 1 d R U . . .
C26 C 1.33696(18) 0.2673(2) 0.36793(12) 0.0274(6) Uani 1 1 d . . . . .
C27 C 1.3844(2) 0.2430(3) 0.41016(13) 0.0467(10) Uani 1 1 d . . . . .
H27A H 1.3581 0.2327 0.4399 0.056 Uiso 1 1 d R U . . .
C28 C 1.4721(2) 0.2338(3) 0.40786(13) 0.0469(10) Uani 1 1 d . . . . .
H28A H 1.5045 0.2169 0.4364 0.056 Uiso 1 1 d R U . . .
C29 C 1.51235(19) 0.2492(2) 0.36427(11) 0.0285(7) Uani 1 1 d . . . . .
C30 C 1.4633(2) 0.2703(3) 0.32220(12) 0.0387(8) Uani 1 1 d . . . . .
H30A H 1.4893 0.2794 0.2923 0.046 Uiso 1 1 d R U . . .
C31 C 1.3749(2) 0.2782(3) 0.32368(12) 0.0380(8) Uani 1 1 d . . . . .
H31A H 1.3419 0.2908 0.2948 0.046 Uiso 1 1 d R U . . .
C32 C 1.60832(18) 0.2514(2) 0.36400(12) 0.0297(7) Uani 1 1 d . . . . .
C33 C 0.82498(17) 0.0278(2) 0.56894(11) 0.0248(6) Uani 1 1 d . . . . .
C100 C 0.27178(19) 0.3524(3) 0.75830(12) 0.0367(8) Uani 1 1 d . . . . .
H10A H 0.2547 0.2927 0.7690 0.044 Uiso 1 1 d R U . . .

loop_
_atom_site_aniso_label
_atom_site_aniso_U_11
_atom_site_aniso_U_22
_atom_site_aniso_U_33
_atom_site_aniso_U_23
_atom_site_aniso_U_13
_atom_site_aniso_U_12
Cu1 0.01781(18) 0.0204(2) 0.0358(2) 0.00559(15) 0.01263(14) 0.00605(13)
O1 0.0230(11) 0.0282(13) 0.0464(13) 0.0032(10) 0.0178(9) 0.0050(9)
N1 0.0199(12) 0.0267(15) 0.0470(15) 0.0021(12) 0.0129(11) 0.0051(10)
C1 0.0284(16) 0.0259(18) 0.0501(19) -0.0039(14) 0.0195(14) -0.0024(13)
O1W 0.051(2) 0.070(3) 0.310(7) -0.067(4) 0.052(3) -0.0058(19)
Cu2 0.01908(18) 0.0218(2) 0.0384(2) -0.00010(15) 0.01290(15) 0.00330(13)
O2 0.0465(15) 0.0228(14) 0.0752(18) 0.0009(12) 0.0302(13) 0.0080(10)
N2 0.0223(12) 0.0259(15) 0.0342(13) -0.0032(10) 0.0102(10) -0.0017(10)
C2 0.0394(19) 0.0260(19) 0.069(2) 0.0016(16) 0.0272(17) -0.0006(14)
O3 0.0287(12) 0.0640(19) 0.0476(14) 0.0023(13) 0.0198(11) 0.0071(12)
N3 0.0265(13) 0.0322(16) 0.0332(13) -0.0037(11) 0.0112(10) 0.0049(11)
C3 0.0376(18) 0.0243(18) 0.058(2) -0.0035(15) 0.0231(16) 0.0019(13)
O4 0.0211(10) 0.0326(14) 0.0435(13) -0.0010(10) 0.0098(9) -0.0012(9)
N4 0.0215(12) 0.0341(16) 0.0347(14) -0.0004(11) 0.0099(10) 0.0029(10)
C4 0.0230(14) 0.0258(17) 0.0307(15) -0.0013(12) 0.0086(12) 0.0017(12)
O5 0.0298(11) 0.0241(12) 0.0476(13) 0.0101(10) 0.0212(10) 0.0118(9)
C5 0.0205(14) 0.0307(18) 0.0268(14) -0.0026(12) 0.0059(11) 0.0024(11)
O6 0.0270(11) 0.0242(12) 0.0408(12) 0.0041(9) 0.0166(9) 0.0081(8)
C6 0.0228(14) 0.039(2) 0.0283(15) -0.0041(13) 0.0073(12) 0.0062(13)
O7 0.0211(11) 0.0279(13) 0.0573(15) 0.0129(10) 0.0151(10) 0.0002(9)
C7 0.0376(19) 0.040(2) 0.050(2) -0.0039(16) 0.0186(16) 0.0075(15)
C8 0.0353(19) 0.049(2) 0.060(2) -0.0120(19) 0.0208(17) 0.0137(16)
O8 0.0154(9) 0.0224(11) 0.0393(12) 0.0060(9) 0.0093(8) 0.0047(8)
C9 0.0301(17) 0.055(3) 0.050(2) -0.0074(18) 0.0197(15) 0.0037(16)
C11 0.0205(14) 0.041(2) 0.0286(15) -0.0030(13) 0.0060(12) 0.0018(13)
C12 0.0219(14) 0.0299(18) 0.0290(15) -0.0021(12) 0.0068(12) 0.0037(12)
C13 0.0189(14) 0.0287(18) 0.0373(16) 0.0022(13) 0.0096(12) 0.0041(11)
C14 0.0310(18) 0.035(2) 0.064(2) 0.0041(17) 0.0255(17) 0.0010(14)
C15 0.046(2) 0.027(2) 0.096(3) 0.007(2) 0.035(2) 0.0010(16)
C16 0.0370(18) 0.0247(19) 0.075(3) 0.0041(17) 0.0272(18) 0.0065(14)
C17 0.0190(13) 0.0244(16) 0.0314(15) -0.0010(12) 0.0056(11) 0.0026(11)
C18 0.0192(13) 0.0246(16) 0.0276(14) -0.0011(11) 0.0058(11) 0.0029(11)
C19 0.0229(14) 0.0232(17) 0.0321(15) 0.0012(12) 0.0082(12) 0.0065(12)
C20 0.0180(13) 0.0202(15) 0.0286(14) 0.0010(11) 0.0065(11) 0.0028(10)
C21 0.0180(13) 0.0208(15) 0.0303(14) 0.0029(11) 0.0079(11) 0.0038(10)
C22 0.0190(13) 0.0199(15) 0.0286(14) 0.0024(11) 0.0052(11) 0.0035(11)
C23 0.0174(13) 0.0263(16) 0.0345(15) 0.0025(12) 0.0104(11) 0.0052(11)
C24 0.0168(13) 0.0232(16) 0.0354(16) 0.0035(12) 0.0075(11) 0.0005(11)
C25 0.0208(14) 0.0171(15) 0.0419(17) 0.0021(12) 0.0062(12) 0.0015(11)
C26 0.0195(14) 0.0229(16) 0.0408(17) -0.0007(13) 0.0100(12) -0.0051(11)
C27 0.0251(17) 0.083(3) 0.0336(18) 0.0054(19) 0.0130(14) -0.0085(18)
C28 0.0240(16) 0.084(3) 0.0325(17) 0.0090(18) 0.0035(14) -0.0086(17)
C29 0.0245(15) 0.0285(18) 0.0334(16) -0.0031(13) 0.0089(12) -0.0042(12)
C30 0.0273(16) 0.058(2) 0.0327(17) 0.0029(16) 0.0144(13) -0.0018(15)
C31 0.0264(16) 0.053(2) 0.0347(17) 0.0107(15) 0.0051(13) 0.0004(15)
C32 0.0231(15) 0.0215(17) 0.0458(19) -0.0045(13) 0.0147(14) -0.0001(12)
C33 0.0162(13) 0.0231(16) 0.0357(15) 0.0039(12) 0.0071(11) 0.0049(11)
C100 0.0268(16) 0.046(2) 0.0389(18) 0.0003(15) 0.0143(14) 0.0016(14)

loop_
_atom_type_symbol
_atom_type_description
_atom_type_scat_dispersion_real
_atom_type_scat_dispersion_imag
_atom_type_scat_source
C C 0.0033 0.0016 'International Tables Vol C Tables 4.2.6.8 and 6.1.1.4'
H H 0.0000 0.0000 'International Tables Vol C Tables 4.2.6.8 and 6.1.1.4'
N N 0.0061 0.0033 'International Tables Vol C Tables 4.2.6.8 and 6.1.1.4'
O O 0.0106 0.0060 'International Tables Vol C Tables 4.2.6.8 and 6.1.1.4'
Cu Cu 0.3201 1.2651 'International Tables Vol C Tables 4.2.6.8 and 6.1.1.4'

loop_
_geom_angle_atom_site_label_1
_geom_angle_atom_site_label_2
_geom_angle_atom_site_label_3
_geom_angle
_geom_angle_site_symmetry_1
_geom_angle_site_symmetry_3
_geom_angle_publ_flag
O1 Cu1 O8 98.37(9) . . ?
O1 Cu1 O5 88.14(9) . . ?
O8 Cu1 O5 167.64(10) . . ?
O1 Cu1 O8 166.99(9) . 7_656 ?
O8 Cu1 O8 79.30(9) . 7_656 ?
O5 Cu1 O8 91.99(8) . 7_656 ?
O1 Cu1 O4 107.87(9) . 7_756 ?
O8 Cu1 O4 101.17(8) . 7_756 ?
O5 Cu1 O4 86.65(9) . 7_756 ?
O8 Cu1 O4 85.12(8) 7_656 7_756 ?
O1 Cu1 Cu1 137.21(7) . 7_656 ?
O8 Cu1 Cu1 40.23(5) . 7_656 ?
O5 Cu1 Cu1 130.49(6) . 7_656 ?
O8 Cu1 Cu1 39.07(6) 7_656 7_656 ?
O4 Cu1 Cu1 93.92(5) 7_756 7_656 ?
O1 Cu1 Cu2 145.21(7) . . ?
O8 Cu1 Cu2 101.76(6) . . ?
O5 Cu1 Cu2 77.93(6) . . ?
O8 Cu1 Cu2 46.96(6) 7_656 . ?
O4 Cu1 Cu2 40.42(5) 7_756 . ?
Cu1 Cu1 Cu2 71.463(13) 7_656 . ?
C19 O1 Cu1 138.4(2) . . ?
C16 N1 C17 118.3(3) . . ?
C16 N1 Cu2 129.2(2) . . ?
C17 N1 Cu2 112.5(2) . . ?
N2 C1 C2 122.4(3) . . ?
O6 Cu2 O4 93.34(9) . 7_756 ?
O6 Cu2 N2 172.76(9) . . ?
O4 Cu2 N2 93.04(10) 7_756 . ?
O6 Cu2 N1 91.07(10) . . ?
O4 Cu2 N1 162.26(11) 7_756 . ?
N2 Cu2 N1 81.82(10) . . ?
O6 Cu2 O8 87.09(8) . 7_656 ?
O4 Cu2 O8 89.32(8) 7_756 7_656 ?
N2 Cu2 O8 96.39(9) . 7_656 ?
N1 Cu2 O8 108.07(9) . 7_656 ?
O6 Cu2 Cu1 78.25(6) . . ?
O4 Cu2 Cu1 51.44(6) 7_756 . ?
N2 Cu2 Cu1 108.47(7) . . ?
N1 Cu2 Cu1 146.25(8) . . ?
O8 Cu2 Cu1 40.29(5) 7_656 . ?
C1 N2 C18 118.2(3) . . ?
C1 N2 Cu2 127.8(2) . . ?
C18 N2 Cu2 113.9(2) . . ?
C3 C2 C1 119.4(3) . . ?
C5 N3 C6 116.8(3) . . ?
C2 C3 C4 119.1(3) . . ?
C32 O4 Cu2 106.74(18) . 7_756 ?
C32 O4 Cu1 149.90(19) . 7_756 ?
Cu2 O4 Cu1 88.14(8) 7_756 7_756 ?
C12 N4 C11 116.1(3) . . ?
C18 C4 C3 117.4(3) . . ?
C18 C4 C5 119.1(3) . . ?
C3 C4 C5 123.4(3) . . ?
C33 O5 Cu1 128.24(18) . . ?
N3 C5 C12 121.8(2) . . ?
N3 C5 C4 118.3(3) . . ?
C12 C5 C4 119.9(3) . . ?
C33 O6 Cu2 127.90(19) . . ?
N3 C6 C11 121.5(3) . . ?
N3 C6 C7 119.2(3) . . ?
C11 C6 C7 119.3(3) . . ?
C26 O7 C24 118.0(2) . . ?
C8 C7 C6 119.3(4) . . ?
C7 C8 C9 121.6(3) . . ?
Cu1 O8 Cu1 100.70(9) . 7_656 ?
Cu1 O8 Cu2 116.28(10) . 7_656 ?
Cu1 O8 Cu2 92.75(8) 7_656 7_656 ?
C100 C9 C8 120.5(3) . . ?
N4 C11 C6 121.5(3) . . ?
N4 C11 C100 119.2(3) . . ?
C6 C11 C100 119.3(3) . . ?
N4 C12 C5 122.3(3) . . ?
N4 C12 C13 118.1(3) . . ?
C5 C12 C13 119.7(2) . . ?
C17 C13 C14 117.8(3) . . ?
C17 C13 C12 118.8(3) . . ?
C14 C13 C12 123.3(3) . . ?
C15 C14 C13 119.8(3) . . ?
C14 C15 C16 118.8(3) . . ?
N1 C16 C15 122.5(3) . . ?
N1 C17 C13 122.8(3) . . ?
N1 C17 C18 115.7(2) . . ?
C13 C17 C18 121.5(3) . . ?
N2 C18 C4 123.3(3) . . ?
N2 C18 C17 115.9(2) . . ?
C4 C18 C17 120.8(2) . . ?
O2 C19 O1 127.0(3) . . ?
O2 C19 C20 119.4(3) . . ?
O1 C19 C20 113.6(3) . . ?
C25 C20 C21 119.8(2) . . ?
C25 C20 C19 120.3(3) . . ?
C21 C20 C19 119.9(2) . . ?
C22 C21 C20 120.0(3) . . ?
C23 C22 C21 119.5(3) . . ?
C23 C22 C33 119.7(2) . 5_756 ?
C21 C22 C33 120.8(2) . 5_756 ?
C24 C23 C22 120.0(2) . . ?
C23 C24 C25 121.3(3) . . ?
C23 C24 O7 121.4(2) . . ?
C25 C24 O7 117.2(3) . . ?
C24 C25 C20 119.2(3) . . ?
C31 C26 C27 120.6(3) . . ?
C31 C26 O7 117.2(3) . . ?
C27 C26 O7 122.0(3) . . ?
C26 C27 C28 119.0(3) . . ?
C29 C28 C27 121.5(3) . . ?
C30 C29 C28 118.5(3) . . ?
C30 C29 C32 120.8(3) . . ?
C28 C29 C32 120.5(3) . . ?
C29 C30 C31 120.8(3) . . ?
C26 C31 C30 119.6(3) . . ?
O3 C32 O4 122.9(3) . . ?
O3 C32 C29 119.5(3) . . ?
O4 C32 C29 117.5(2) . . ?
O5 C33 O6 126.7(3) . . ?
O5 C33 C22 117.1(2) . 5_756 ?
O6 C33 C22 116.1(2) . 5_756 ?
C9 C100 C11 119.9(3) . . ?

loop_
_geom_bond_atom_site_label_1
_geom_bond_atom_site_label_2
_geom_bond_distance
_geom_bond_site_symmetry_2
_geom_bond_publ_flag
Cu1 O1 1.9222(19) . ?
Cu1 O8 1.932(2) . ?
Cu1 O5 1.945(2) . ?
Cu1 O8 1.9805(18) 7_656 ?
Cu1 O4 2.394(2) 7_756 ?
Cu1 Cu1 3.0130(7) 7_656 ?
Cu1 Cu2 3.0594(5) . ?
O1 C19 1.275(4) . ?
N1 C16 1.325(4) . ?
N1 C17 1.359(4) . ?
N1 Cu2 2.024(2) . ?
C1 N2 1.328(4) . ?
C1 C2 1.386(5) . ?
Cu2 O6 1.945(2) . ?
Cu2 O4 1.985(2) 7_756 ?
Cu2 N2 1.989(3) . ?
Cu2 O8 2.239(2) 7_656 ?
O2 C19 1.234(4) . ?
N2 C18 1.351(3) . ?
C2 C3 1.384(4) . ?
O3 C32 1.240(4) . ?
N3 C5 1.323(4) . ?
N3 C6 1.354(4) . ?
C3 C4 1.397(4) . ?
O4 C32 1.272(4) . ?
O4 Cu2 1.985(2) 7_756 ?
O4 Cu1 2.394(2) 7_756 ?
N4 C12 1.328(4) . ?
N4 C11 1.360(4) . ?
C4 C18 1.391(4) . ?
C4 C5 1.462(4) . ?
O5 C33 1.259(3) . ?
C5 C12 1.430(4) . ?
O6 C33 1.273(3) . ?
C6 C11 1.419(5) . ?
C6 C7 1.423(4) . ?
O7 C26 1.391(3) . ?
O7 C24 1.397(3) . ?
C7 C8 1.359(4) . ?
C8 C9 1.407(5) . ?
O8 Cu1 1.9805(18) 7_656 ?
O8 Cu2 2.239(2) 7_656 ?
C9 C100 1.362(5) . ?
C11 C100 1.419(4) . ?
C12 C13 1.470(4) . ?
C13 C17 1.387(4) . ?
C13 C14 1.392(5) . ?
C14 C15 1.373(5) . ?
C15 C16 1.400(4) . ?
C17 C18 1.450(4) . ?
C19 C20 1.511(4) . ?
C20 C25 1.393(4) . ?
C20 C21 1.395(4) . ?
C21 C22 1.394(3) . ?
C22 C23 1.388(4) . ?
C22 C33 1.486(4) 5_756 ?
C23 C24 1.374(4) . ?
C24 C25 1.380(4) . ?
C26 C31 1.366(4) . ?
C26 C27 1.370(5) . ?
C27 C28 1.384(4) . ?
C28 C29 1.377(4) . ?
C29 C30 1.369(5) . ?
C29 C32 1.504(4) . ?
C30 C31 1.391(4) . ?
C33 C22 1.486(4) 5_756 ?
